data_7052509
loop_
_publ_author_name
'Andrew Parkin'
'Suzanne M. Harte'
'Andr\'es E. Goeta'
'Chick C. Wilson'

_publ_section_title
;
 Imaging proton migration from X-rays and neutrons
;
_journal_issue 6
_journal_name_full 'New J. Chem.'
_journal_page_first 718
_journal_page_last 721
_journal_paper_doi 10.1039/b315515c
_journal_volume 28
_journal_year 2004
_chemical_formula_moiety 'H2 O4 P, H, O C H4 N2'
_chemical_formula_sum 'C H7 N2 O5 P'
_chemical_formula_weight 158.06
_chemical_name_common '1:1 co-crystal of urea:phosphoric acid'
_chemical_name_systematic
;
?
;
_space_group_IT_number 61
_symmetry_cell_setting orthorhombic
_symmetry_space_group_name_Hall '-P 2ac 2ab'
_symmetry_space_group_name_H-M 'P b c a'
_atom_sites_solution_hydrogens mixed
_atom_sites_solution_primary 'known coordinates'
_atom_sites_solution_secondary none
_audit_creation_method SHELXL-97
_cell_angle_alpha 90.00
_cell_angle_beta 90.00
_cell_angle_gamma 90.00
_cell_formula_units_Z 8
_cell_length_a 7.4858(4)
_cell_length_b 9.0041(5)
_cell_length_c 17.6597(10)
_cell_measurement_reflns_used 918
_cell_measurement_temperature 300(2)
_cell_measurement_theta_max 25.97
_cell_measurement_theta_min 10.33
_cell_volume 1190.31(11)
_computing_cell_refinement 'SMART V5.625 (Bruker, 2000)'
_computing_data_collection 'SMART V5.625 (Bruker, 2000)'
_computing_data_reduction 'SAINT V6.02A (Bruker, 2000)'
_computing_molecular_graphics SHELXTL
_computing_publication_material Encifer
_computing_structure_refinement 'SHELXL-97 (Sheldrick, 1997)'
_computing_structure_solution 'known coordinates'
_diffrn_ambient_temperature 300(2)
_diffrn_measured_fraction_theta_full 0.998
_diffrn_measured_fraction_theta_max 0.998
_diffrn_measurement_device_type 'Bruker SMART-6000 CCD Diffractometer'
_diffrn_measurement_method '\w scans'
_diffrn_radiation_monochromator graphite
_diffrn_radiation_source 'fine-focus sealed tube'
_diffrn_radiation_type MoK\a
_diffrn_radiation_wavelength 0.71073
_diffrn_reflns_av_R_equivalents 0.0179
_diffrn_reflns_av_sigmaI/netI 0.0148
_diffrn_reflns_limit_h_max 10
_diffrn_reflns_limit_h_min -10
_diffrn_reflns_limit_k_max 10
_diffrn_reflns_limit_k_min -12
_diffrn_reflns_limit_l_max 23
_diffrn_reflns_limit_l_min -25
_diffrn_reflns_number 7941
_diffrn_reflns_theta_full 30.50
_diffrn_reflns_theta_max 30.50
_diffrn_reflns_theta_min 2.31
_diffrn_standards_number 0
_exptl_absorpt_coefficient_mu 0.422
_exptl_absorpt_correction_type none
_exptl_crystal_colour colourless
_exptl_crystal_density_diffrn 1.764
_exptl_crystal_density_method 'not measured'
_exptl_crystal_description 'irregular shape'
_exptl_crystal_F_000 656
_exptl_crystal_size_max 0.50
_exptl_crystal_size_mid 0.30
_exptl_crystal_size_min 0.24
_refine_diff_density_max 0.287
_refine_diff_density_min -0.593
_refine_diff_density_rms 0.127
_refine_ls_extinction_method none
_refine_ls_goodness_of_fit_ref 1.116
_refine_ls_hydrogen_treatment mixed
_refine_ls_matrix_type full
_refine_ls_number_parameters 106
_refine_ls_number_reflns 1814
_refine_ls_number_restraints 0
_refine_ls_restrained_S_all 1.116
_refine_ls_R_factor_all 0.0375
_refine_ls_R_factor_gt 0.0325
_refine_ls_shift/su_max 0.000
_refine_ls_shift/su_mean 0.000
_refine_ls_structure_factor_coef Fsqd
_refine_ls_weighting_details 'calc w=1/[\s^2^(Fo^2^)+(0.0505P)^2^+0.2903P] where P=(Fo^2^+2Fc^2^)/3'
_refine_ls_weighting_scheme calc
_refine_ls_wR_factor_gt 0.0867
_refine_ls_wR_factor_ref 0.0912
_reflns_number_gt 1579
_reflns_number_total 1814
_reflns_threshold_expression >2sigma(I)
_cod_data_source_file b315515c.txt
_cod_data_source_block 300k
_cod_depositor_comments
;
The following automatic conversions were performed:
'_symmetry_cell_setting' value 'Orthorhombic' changed to 'orthorhombic'
according to '/home/saulius/struct/CIF-dictionaries/cif_core.dic'
dictionary named 'cif_core.dic' version 2.4.1 from 2010-06-29.

Automatic conversion script
Id: cif_fix_enum 1527 2010-12-29 10:47:43Z saulius 
;
_cod_original_sg_symbol_H-M Pbca
_cod_database_code 7052509

loop_
_symmetry_equiv_pos_as_xyz
'x, y, z'
'-x+1/2, -y, z+1/2'
'-x, y+1/2, -z+1/2'
'x+1/2, -y+1/2, -z'
'-x, -y, -z'
'x-1/2, y, -z-1/2'
'x, -y-1/2, z-1/2'
'-x-1/2, y-1/2, z'

loop_
_atom_site_label
_atom_site_type_symbol
_atom_site_fract_x
_atom_site_fract_y
_atom_site_fract_z
_atom_site_U_iso_or_equiv
_atom_site_adp_type
_atom_site_occupancy
_atom_site_symmetry_multiplicity
_atom_site_calc_flag
_atom_site_refinement_flags
_atom_site_disorder_assembly
_atom_site_disorder_group
P P 0.22147(4) 0.19094(3) 0.189089(17) 0.02381(11) Uani 1 1 d . . .
O1 O 0.11555(12) 0.06449(9) 0.22259(5) 0.0282(2) Uani 1 1 d . . .
O2 O 0.40894(13) 0.13938(12) 0.16052(6) 0.0348(2) Uani 1 1 d . . .
H2 H 0.463(3) 0.115(3) 0.1943(13) 0.072(7) Uiso 1 1 d . . .
O3 O 0.24873(16) 0.30610(11) 0.25349(6) 0.0352(2) Uani 1 1 d . . .
H3 H 0.289(3) 0.381(2) 0.2432(12) 0.053(6) Uiso 1 1 d . . .
O4 O 0.13369(13) 0.26199(11) 0.12067(5) 0.0347(2) Uani 1 1 d . . .
O5 O -0.13460(15) 0.18978(10) 0.05301(6) 0.0369(2) Uani 1 1 d . . .
N6 N -0.13683(19) -0.04197(15) 0.10330(8) 0.0417(3) Uani 1 1 d . . .
H6A H -0.176(2) -0.133(2) 0.1016(10) 0.047(5) Uiso 1 1 d . . .
H6B H -0.077(3) -0.014(3) 0.1380(10) 0.054(6) Uiso 1 1 d . . .
N7 N -0.28253(18) 0.00922(15) -0.00771(7) 0.0370(3) Uani 1 1 d . . .
H7A H -0.307(3) 0.076(2) -0.0414(10) 0.049(5) Uiso 1 1 d . . .
H7B H -0.315(3) -0.075(2) -0.0112(11) 0.050(5) Uiso 1 1 d . . .
C8 C -0.18326(17) 0.05299(13) 0.05011(7) 0.0278(2) Uani 1 1 d . . .
H1 H -0.0030 0.2189 0.0909 0.038 Uani 1 1 d . . .

loop_
_atom_site_aniso_label
_atom_site_aniso_U_11
_atom_site_aniso_U_22
_atom_site_aniso_U_33
_atom_site_aniso_U_23
_atom_site_aniso_U_13
_atom_site_aniso_U_12
P 0.02751(19) 0.02009(16) 0.02383(17) 0.00012(9) -0.00029(10) -0.00171(10)
O1 0.0317(4) 0.0203(4) 0.0325(4) 0.0022(3) 0.0013(3) -0.0017(3)
O2 0.0283(5) 0.0460(6) 0.0300(5) -0.0016(4) 0.0010(4) 0.0024(4)
O3 0.0519(6) 0.0243(4) 0.0293(5) -0.0046(4) 0.0040(4) -0.0092(4)
O4 0.0375(5) 0.0312(5) 0.0356(5) 0.0098(4) -0.0084(4) -0.0049(4)
O5 0.0418(6) 0.0243(5) 0.0446(6) 0.0033(4) -0.0144(4) -0.0011(4)
N6 0.0549(8) 0.0326(6) 0.0378(6) 0.0092(5) -0.0142(6) -0.0114(5)
N7 0.0441(7) 0.0342(6) 0.0326(6) 0.0005(5) -0.0101(5) -0.0061(5)
C8 0.0276(6) 0.0273(6) 0.0286(5) 0.0002(4) 0.0003(4) -0.0001(4)
H1 0.046 0.026 0.043 0.007 0.005 0.002

loop_
_atom_type_symbol
_atom_type_description
_atom_type_scat_dispersion_real
_atom_type_scat_dispersion_imag
_atom_type_scat_source
C C 0.0033 0.0016 'International Tables Vol C Tables 4.2.6.8 and 6.1.1.4'
H H 0.0000 0.0000 'International Tables Vol C Tables 4.2.6.8 and 6.1.1.4'
N N 0.0061 0.0033 'International Tables Vol C Tables 4.2.6.8 and 6.1.1.4'
O O 0.0106 0.0060 'International Tables Vol C Tables 4.2.6.8 and 6.1.1.4'
P P 0.1023 0.0942 'International Tables Vol C Tables 4.2.6.8 and 6.1.1.4'

loop_
_geom_angle_atom_site_label_1
_geom_angle_atom_site_label_2
_geom_angle_atom_site_label_3
_geom_angle
_geom_angle_site_symmetry_1
_geom_angle_site_symmetry_3
_geom_angle_publ_flag
O1 P O4 113.77(5) . . ?
O1 P O3 106.61(5) . . ?
O4 P O3 111.02(6) . . ?
O1 P O2 112.00(6) . . ?
O4 P O2 104.91(6) . . ?
O3 P O2 108.48(6) . . ?
P O2 H2 108.3(18) . . ?
P O3 H3 117.9(16) . . ?
P O4 H1 125.1 . . ?
C8 O5 H1 117.2 . . ?
C8 N6 H6A 119.9(12) . . ?
C8 N6 H6B 119.2(16) . . ?
H6A N6 H6B 121(2) . . ?
C8 N7 H7A 116.2(13) . . ?
C8 N7 H7B 120.9(15) . . ?
H7A N7 H7B 122.9(19) . . ?
O5 C8 N6 121.26(12) . . ?
O5 C8 N7 118.38(12) . . ?
N6 C8 N7 120.36(13) . . ?

loop_
_geom_bond_atom_site_label_1
_geom_bond_atom_site_label_2
_geom_bond_distance
_geom_bond_site_symmetry_2
_geom_bond_publ_flag
P O1 1.5083(9) . ?
P O4 1.5169(9) . ?
P O3 1.5525(10) . ?
P O2 1.5618(10) . ?
O2 H2 0.75(2) . ?
O3 H3 0.76(2) . ?
O4 H1 1.2136 . ?
O5 C8 1.2855(15) . ?
O5 H1 1.2199 . ?
N6 C8 1.3169(17) . ?
N6 H6A 0.87(2) . ?
N6 H6B 0.80(2) . ?
N7 C8 1.3228(17) . ?
N7 H7A 0.865(18) . ?
N7 H7B 0.80(2) . ?

loop_
_geom_hbond_atom_site_label_D
_geom_hbond_atom_site_label_H
_geom_hbond_atom_site_label_A
_geom_hbond_distance_DH
_geom_hbond_distance_HA
_geom_hbond_distance_DA
_geom_hbond_angle_DHA
_geom_hbond_site_symmetry_A
O5 H1 O4 1.22 1.22 2.4257(14) 170.8 .

loop_
_cod_related_entry_id
_cod_related_entry_database
_cod_related_entry_code
1 ChemSpider 19748
